data_8103380
loop_
_publ_author_name
'Songbai Han'
'Yuntao Liu'

_publ_section_title
;
 Crystal structure of
 catena-[m2-bis(biphenyl-2,2'-dicarboxylato-O:O')]-(m2-pyrazine-N:N')dicobalt(II),
 Co(C4H4N2)(C14H8O4)2
;
_journal_issue 2
_journal_name_full 'Zeitschrift f\"ur Kristallographie - New Crystal Structures'
_journal_page_first 269
_journal_volume 227
_journal_year 2012
_chemical_formula_sum 'C16 H10 Co N O4'
_chemical_formula_weight 339.18
_chemical_name_systematic
; 
catena-[m2-bis(biphenyl-2,2'-dicarboxylato-O:O')]-(m2-pyrazine-N:N')dicobalt(II) 
;
_space_group_IT_number 2
_symmetry_cell_setting triclinic
_symmetry_space_group_name_Hall '-P 1'
_symmetry_space_group_name_H-M 'P -1'
_atom_sites_solution_hydrogens geom
_atom_sites_solution_primary direct
_atom_sites_solution_secondary difmap
_audit_creation_method SHELXL-97
_audit_update_record
;
2011-10-08 # Formatted by publCIF
;
_cell_angle_alpha 83.435(7)
_cell_angle_beta 73.225(5)
_cell_angle_gamma 69.766(6)
_cell_formula_units_Z 2
_cell_length_a 7.295(3)
_cell_length_b 9.469(4)
_cell_length_c 11.046(4)
_cell_measurement_reflns_used 1056
_cell_measurement_temperature 183(2)
_cell_measurement_theta_max 25.01
_cell_measurement_theta_min 2.78
_cell_volume 685.4(5)
_computing_cell_refinement 'Bruker SMART'
_computing_data_collection 'Bruker SMART'
_computing_data_reduction 'Bruker SAINT'
_computing_molecular_graphics 'Bruker SHELXTL(Sheldrick, 1997b)'
_computing_publication_material 'Bruker SHELXTL'
_computing_structure_refinement 'SHELXL-97 (Sheldrick, 1997a)'
_computing_structure_solution 'SHELXS-97 (Sheldrick, 1997a)'
_diffrn_ambient_temperature 293(2)
_diffrn_measured_fraction_theta_full 0.855
_diffrn_measured_fraction_theta_max 0.855
_diffrn_measurement_device_type 'CCD area detector'
_diffrn_measurement_method '/f and /w scans'
_diffrn_radiation_monochromator graphite
_diffrn_radiation_source 'fine-focus sealed tube'
_diffrn_radiation_type MoK\a
_diffrn_radiation_wavelength 0.71069
_diffrn_reflns_av_R_equivalents 0.0295
_diffrn_reflns_av_sigmaI/netI 0.0673
_diffrn_reflns_limit_h_max 7
_diffrn_reflns_limit_h_min -9
_diffrn_reflns_limit_k_max 12
_diffrn_reflns_limit_k_min -12
_diffrn_reflns_limit_l_max 14
_diffrn_reflns_limit_l_min -13
_diffrn_reflns_number 4059
_diffrn_reflns_theta_full 28.14
_diffrn_reflns_theta_max 28.14
_diffrn_reflns_theta_min 1.93
_diffrn_standards_decay_% 0
_exptl_absorpt_coefficient_mu 1.319
_exptl_absorpt_correction_T_max 0.9491
_exptl_absorpt_correction_T_min 0.8794
_exptl_absorpt_correction_type multi-scan
_exptl_absorpt_process_details 'bruker sadabs, 1998'
_exptl_crystal_colour red
_exptl_crystal_density_diffrn 2.235
_exptl_crystal_density_meas ?
_exptl_crystal_density_method 'not measured'
_exptl_crystal_description block
_exptl_crystal_F_000 466
_exptl_crystal_size_max 0.10
_exptl_crystal_size_mid 0.06
_exptl_crystal_size_min 0.04
_refine_diff_density_max 3.891
_refine_diff_density_min -0.964
_refine_diff_density_rms 0.207
_refine_ls_extinction_method none
_refine_ls_goodness_of_fit_ref 1.044
_refine_ls_hydrogen_treatment constr
_refine_ls_matrix_type full
_refine_ls_number_parameters 199
_refine_ls_number_reflns 2877
_refine_ls_number_restraints 0
_refine_ls_restrained_S_all 1.044
_refine_ls_R_factor_all 0.0937
_refine_ls_R_factor_gt 0.0799
_refine_ls_shift/su_max 0.000
_refine_ls_shift/su_mean 0.000
_refine_ls_structure_factor_coef Fsqd
_refine_ls_weighting_details 'calc w=1/[\s^2^(Fo^2^)+(0.1478P)^2^+2.6954P] where P=(Fo^2^+2Fc^2^)/3'
_refine_ls_weighting_scheme calc
_refine_ls_wR_factor_gt 0.2142
_refine_ls_wR_factor_ref 0.2251
_reflns_number_gt 2373
_reflns_number_total 2877
_reflns_threshold_expression >2sigma(I)
_cod_data_source_file 1267-3747.cff
_cod_data_source_block 1
_cod_depositor_comments
;
The following automatic conversions were performed:

'_symmetry_cell_setting' value 'Triclinic' changed to 'triclinic'
according to /home/saulius/struct/CIF-dictionaries/cif_core.dic
dictionary named 'cif_core.dic' version 2.4.1 from 2010-06-29.

Automatic conversion script
Id: cif_fix_values 1891 2012-01-12 08:04:46Z andrius 

The following automatic conversions were performed:

'_exptl_crystal_density_meas' value 'not measured' was changed to '?'
- the value is perceived as not measured.

Automatic conversion script
Id: cif_fix_values 3008 2015-01-20 13:52:24Z robertas 
;
_cod_original_sg_symbol_H-M P-1
_cod_database_code 8103380

loop_
_symmetry_equiv_pos_as_xyz
'x, y, z'
'-x, -y, -z'

loop_
_atom_site_label
_atom_site_type_symbol
_atom_site_fract_x
_atom_site_fract_y
_atom_site_fract_z
_atom_site_U_iso_or_equiv
_atom_site_adp_type
_atom_site_occupancy
_atom_site_symmetry_multiplicity
_atom_site_calc_flag
_atom_site_refinement_flags
Co1 Co 0.85349(10) 0.12792(7) 0.00097(7) 0.0107(3) Uani 1 1 d .
O1 O 0.6701(7) 0.0329(5) 0.1217(5) 0.0287(11) Uani 1 1 d .
O2 O 0.9343(8) 0.1752(6) 0.1418(5) 0.0349(12) Uani 1 1 d .
O3 O 0.8111(7) 0.0391(5) -0.1364(5) 0.0298(11) Uani 1 1 d .
O4 O 1.0774(7) 0.1843(5) -0.1180(6) 0.0354(12) Uani 1 1 d .
N1 N 0.6357(7) 0.3537(6) -0.0031(5) 0.0235(11) Uani 1 1 d .
C1 C 0.2817(9) -0.1759(7) 0.3896(7) 0.0261(14) Uani 1 1 d .
H1 H 0.1519 -0.1229 0.4416 0.031 Uiso 1 1 calc R
C2 C 0.7408(9) -0.1031(7) 0.1535(6) 0.0228(12) Uani 1 1 d .
C3 C 0.0606(10) 0.3069(7) 0.2915(7) 0.0268(14) Uani 1 1 d .
H3 H -0.0503 0.3624 0.2580 0.032 Uiso 1 1 calc R
C4 C 0.1564(9) 0.1554(7) 0.2655(6) 0.0226(12) Uani 1 1 d .
C5 C 0.5397(10) -0.4106(7) 0.3165(8) 0.0317(16) Uani 1 1 d .
H5 H 0.5843 -0.5175 0.3160 0.038 Uiso 1 1 calc R
C6 C 0.3799(11) 0.1475(8) 0.3904(6) 0.0278(14) Uani 1 1 d .
H6 H 0.4911 0.0932 0.4240 0.033 Uiso 1 1 calc R
C7 C 0.5971(9) -0.1761(7) 0.2387(6) 0.0230(13) Uani 1 1 d .
C8 C 0.3499(11) -0.3305(8) 0.3917(7) 0.0328(16) Uani 1 1 d .
H8 H 0.2667 -0.3833 0.4452 0.039 Uiso 1 1 calc R
C9 C 0.2877(11) 0.2987(8) 0.4129(7) 0.0306(15) Uani 1 1 d .
H9 H 0.3364 0.3478 0.4609 0.037 Uiso 1 1 calc R
C10 C 0.1250(12) 0.3795(8) 0.3664(7) 0.0320(15) Uani 1 1 d .
H10 H 0.0573 0.4832 0.3850 0.038 Uiso 1 1 calc R
C11 C 0.3100(12) 0.5320(9) 0.0610(11) 0.054(3) Uani 1 1 d .
H11 H 0.1723 0.5503 0.1072 0.065 Uiso 1 1 calc R
C12 C 0.4432(12) 0.3864(9) 0.0580(10) 0.056(3) Uani 1 1 d .
H12 H 0.3945 0.3084 0.1010 0.067 Uiso 1 1 calc R
C13 C 0.6621(10) -0.3333(7) 0.2428(7) 0.0299(15) Uani 1 1 d .
H13 H 0.7936 -0.3879 0.1937 0.036 Uiso 1 1 calc R
C14 C 0.4019(9) -0.0954(7) 0.3112(6) 0.0196(12) Uani 1 1 d .
C15 C 0.0864(10) 0.0905(7) 0.1762(6) 0.0232(13) Uani 1 1 d .
C16 C 0.3138(9) 0.0710(7) 0.3187(6) 0.0209(12) Uani 1 1 d .

loop_
_atom_site_aniso_label
_atom_site_aniso_U_11
_atom_site_aniso_U_22
_atom_site_aniso_U_33
_atom_site_aniso_U_23
_atom_site_aniso_U_13
_atom_site_aniso_U_12
Co1 0.0077(4) 0.0065(4) 0.0164(4) 0.0001(2) -0.0043(3) 0.0001(2)
O1 0.022(2) 0.018(2) 0.040(3) 0.0070(19) -0.006(2) -0.0024(17)
O2 0.030(3) 0.027(3) 0.048(3) -0.013(2) -0.023(2) 0.004(2)
O3 0.034(3) 0.017(2) 0.038(3) -0.0071(19) -0.016(2) -0.0011(19)
O4 0.017(2) 0.022(2) 0.057(3) 0.007(2) -0.001(2) -0.0030(18)
N1 0.014(2) 0.020(3) 0.030(3) 0.000(2) -0.004(2) 0.0028(19)
C1 0.018(3) 0.026(3) 0.032(4) 0.002(3) -0.006(3) -0.006(2)
C2 0.025(3) 0.019(3) 0.024(3) 0.002(2) -0.005(2) -0.008(2)
C3 0.028(3) 0.017(3) 0.033(4) -0.005(2) -0.008(3) -0.002(2)
C4 0.020(3) 0.019(3) 0.025(3) -0.003(2) -0.005(2) -0.002(2)
C5 0.026(3) 0.015(3) 0.051(4) 0.008(3) -0.009(3) -0.007(2)
C6 0.031(3) 0.026(3) 0.029(4) 0.004(3) -0.014(3) -0.009(3)
C7 0.020(3) 0.019(3) 0.030(3) 0.003(2) -0.008(2) -0.006(2)
C8 0.034(4) 0.026(3) 0.044(4) 0.010(3) -0.011(3) -0.020(3)
C9 0.042(4) 0.023(3) 0.032(4) -0.006(3) -0.014(3) -0.013(3)
C10 0.043(4) 0.018(3) 0.034(4) -0.011(3) -0.007(3) -0.008(3)
C11 0.024(4) 0.021(4) 0.095(7) 0.014(4) 0.006(4) -0.002(3)
C12 0.030(4) 0.031(4) 0.085(7) 0.022(4) 0.004(4) -0.007(3)
C13 0.026(3) 0.016(3) 0.041(4) 0.002(3) -0.006(3) -0.001(2)
C14 0.015(3) 0.020(3) 0.025(3) 0.004(2) -0.008(2) -0.006(2)
C15 0.026(3) 0.018(3) 0.025(3) 0.002(2) -0.007(2) -0.007(2)
C16 0.019(3) 0.020(3) 0.021(3) 0.001(2) -0.003(2) -0.005(2)

loop_
_atom_type_symbol
_atom_type_description
_atom_type_scat_dispersion_real
_atom_type_scat_dispersion_imag
_atom_type_scat_source
Co Co 0.3494 0.9721 'International Tables Vol C Tables 4.2.6.8 and 6.1.1.4'
C C 0.0033 0.0016 'International Tables Vol C Tables 4.2.6.8 and 6.1.1.4'
O O 0.0106 0.0060 'International Tables Vol C Tables 4.2.6.8 and 6.1.1.4'
N N 0.0061 0.0033 'International Tables Vol C Tables 4.2.6.8 and 6.1.1.4'
H H 0.0000 0.0000 'International Tables Vol C Tables 4.2.6.8 and 6.1.1.4'

loop_
_geom_angle_atom_site_label_1
_geom_angle_atom_site_label_2
_geom_angle_atom_site_label_3
_geom_angle
_geom_angle_site_symmetry_1
_geom_angle_site_symmetry_3
O2 Co1 O3 168.25(19) . .
O2 Co1 O4 89.2(3) . .
O3 Co1 O4 90.8(2) . .
O2 Co1 O1 89.6(2) . .
O3 Co1 O1 88.1(2) . .
O4 Co1 O1 168.81(18) . .
O2 Co1 N1 92.7(2) . .
O3 Co1 N1 99.0(2) . .
O4 Co1 N1 93.0(2) . .
O1 Co1 N1 98.20(19) . .
O2 Co1 Co1 84.38(14) . 2_755
O3 Co1 Co1 84.01(14) . 2_755
O4 Co1 Co1 81.14(14) . 2_755
O1 Co1 Co1 87.68(13) . 2_755
N1 Co1 Co1 173.44(15) . 2_755
C2 O1 Co1 118.9(4) . .
C15 O2 Co1 122.8(4) 1_655 .
C15 O3 Co1 123.4(4) 2_655 .
C2 O4 Co1 127.0(4) 2_755 .
C12 N1 C11 115.3(6) . 2_665
C12 N1 Co1 122.2(5) . .
C11 N1 Co1 122.4(5) 2_665 .
C8 C1 C14 120.7(6) . .
O4 C2 O1 125.3(6) 2_755 .
O4 C2 C7 116.5(5) 2_755 .
O1 C2 C7 118.2(5) . .
C4 C3 C10 120.9(6) . .
C3 C4 C16 120.1(6) . .
C3 C4 C15 116.9(6) . .
C16 C4 C15 123.0(5) . .
C13 C5 C8 119.3(6) . .
C9 C6 C16 121.6(6) . .
C13 C7 C14 119.2(6) . .
C13 C7 C2 117.1(6) . .
C14 C7 C2 123.7(5) . .
C1 C8 C5 120.7(6) . .
C6 C9 C10 120.3(6) . .
C9 C10 C3 119.1(6) . .
N1 C11 C12 123.2(7) 2_665 .
N1 C12 C11 121.4(7) . .
C5 C13 C7 121.4(6) . .
C1 C14 C7 118.7(6) . .
C1 C14 C16 115.8(5) . .
C7 C14 C16 125.4(5) . .
O3 C15 O2 124.9(6) 2_655 1_455
O3 C15 C4 118.2(6) 2_655 .
O2 C15 C4 116.8(5) 1_455 .
C4 C16 C6 117.8(6) . .
C4 C16 C14 123.0(6) . .
C6 C16 C14 119.1(5) . .

loop_
_geom_bond_atom_site_label_1
_geom_bond_atom_site_label_2
_geom_bond_distance
_geom_bond_site_symmetry_2
Co1 O2 1.959(5) .
Co1 O3 1.962(5) .
Co1 O4 1.971(5) .
Co1 O1 1.976(5) .
Co1 N1 2.183(5) .
Co1 Co1 2.6158(15) 2_755
O1 C2 1.261(7) .
O2 C15 1.256(8) 1_655
O3 C15 1.247(8) 2_655
O4 C2 1.253(8) 2_755
N1 C12 1.312(9) .
N1 C11 1.316(9) 2_665
C1 C8 1.373(9) .
C1 C14 1.405(9) .
C2 O4 1.253(8) 2_755
C2 C7 1.499(9) .
C3 C4 1.383(8) .
C3 C10 1.399(9) .
C4 C16 1.397(9) .
C4 C15 1.502(9) .
C5 C13 1.375(10) .
C5 C8 1.392(10) .
C6 C9 1.372(9) .
C6 C16 1.406(9) .
C7 C13 1.397(9) .
C7 C14 1.408(9) .
C9 C10 1.375(10) .
C11 N1 1.316(9) 2_665
C11 C12 1.382(11) .
C14 C16 1.484(8) .
C15 O3 1.247(8) 2_655
C15 O2 1.256(8) 1_455
